data_8100642
loop_
_publ_author_name
'Li, Xia '
'Jin, Qiong-Hua'
'Zou, Ying-Quan'
'Yu, Kai-Bei'

_publ_section_title
;
Crystal structure of di(phenathroline)di[\m-(2,3-dimethoxylbenzato-
O,O')-\m-2,3-dimethoxylbenzato-O,O':O')]-di(nitrate)dineodymium
(III), Nd~2~(NO~3~)~2~(C~9~H~9~O~4~)~4~(C~12~H~8~N~2~)~2~
;
_journal_issue 2
_journal_name_full 'Zeitschrift f\"ur Kristallographie - New Crystal Structures'
_journal_page_first 292
_journal_page_last 294
_journal_volume 217
_journal_year 2002
_chemical_formula_iupac '[Nd2(NO3)2(C9H9O4)4(C12H8N2)2]'
_chemical_formula_moiety 'C60 H52 N6 Nd2 O22'
_chemical_formula_structural '[Nd2 (NO3)2 (C9 H9 O4)4 (C12 H8 N2)2]'
_chemical_formula_sum 'C60 H52 N6 Nd2 O22'
_chemical_formula_weight 1497.56
_space_group_IT_number 2
_symmetry_cell_setting triclinic
_symmetry_space_group_name_Hall '-P 1'
_symmetry_space_group_name_H-M 'P -1'
_cell_angle_alpha 79.270(10)
_cell_angle_beta 74.230(10)
_cell_angle_gamma 78.640(10)
_cell_formula_units_Z 1
_cell_length_a 10.995(2)
_cell_length_b 11.0420(10)
_cell_length_c 13.2020(10)
_cell_measurement_temperature 295(2)
_cell_volume 1497.2(3)
_diffrn_ambient_temperature 295(2)
_exptl_crystal_density_diffrn 1.661
_cod_depositor_comments
;
The following automatic conversions were performed:
'_symmetry_cell_setting' value 'Triclinic' changed to 'triclinic'
according to '/home/saulius/struct/CIF-dictionaries/cif_core.dic'
dictionary named 'cif_core.dic' version 2.4.1 from 2010-06-29.

Automatic conversion script
Id: cif_fix_enum 1527 2010-12-29 10:47:43Z saulius 
;
_cod_database_code 8100642

loop_
_symmetry_equiv_pos_as_xyz
'x, y, z'
'-x, -y, -z'

loop_
_atom_site_label
_atom_site_type_symbol
_atom_site_fract_x
_atom_site_fract_y
_atom_site_fract_z
_atom_site_U_iso_or_equiv
_atom_site_adp_type
_atom_site_occupancy
_atom_site_symmetry_multiplicity
_atom_site_calc_flag
_atom_site_refinement_flags
_atom_site_disorder_assembly
_atom_site_disorder_group
Nd Nd 0.339187(14) 0.119658(14) 0.505804(12) 0.02534(6) Uani 1 2 d . . .
O1 O 0.4541(2) 0.1606(2) 0.62276(17) 0.0384(5) Uani 1 2 d . . .
O2 O 0.6318(2) 0.0208(2) 0.61956(16) 0.0379(5) Uani 1 2 d . . .
O3 O 0.3316(2) 0.1470(2) 0.84144(19) 0.0489(6) Uani 1 2 d . . .
O4 O 0.3604(3) 0.1989(3) 1.02380(19) 0.0649(8) Uani 1 2 d . . .
O5 O 0.58320(19) 0.08091(19) 0.40283(16) 0.0347(5) Uani 1 2 d . . .
O6 O 0.4562(2) 0.2403(2) 0.34208(17) 0.0435(6) Uani 1 2 d . . .
O7 O 0.6162(3) 0.4242(2) 0.24212(18) 0.0498(6) Uani 1 2 d . . .
O8 O 0.7948(3) 0.4679(2) 0.0629(2) 0.0697(8) Uani 1 2 d . . .
O9 O 0.1438(2) 0.0065(2) 0.57560(18) 0.0433(5) Uani 1 2 d . . .
O10 O 0.1495(2) 0.1547(2) 0.65967(17) 0.0405(5) Uani 1 2 d . . .
O11 O -0.0133(2) 0.0553(2) 0.7092(2) 0.0648(8) Uani 1 2 d . . .
N1 N 0.2820(2) 0.3660(2) 0.50557(19) 0.0320(6) Uani 1 2 d . . .
N2 N 0.1603(2) 0.2408(2) 0.41130(19) 0.0314(6) Uani 1 2 d . . .
N3 N 0.0904(2) 0.0710(2) 0.6492(2) 0.0390(6) Uani 1 2 d . . .
C1 C 0.5458(3) 0.1028(3) 0.6617(2) 0.0316(7) Uani 1 2 d . . .
C2 C 0.5563(3) 0.1327(3) 0.7651(2) 0.0312(7) Uani 1 2 d . . .
C3 C 0.4509(3) 0.1585(3) 0.8483(2) 0.0334(7) Uani 1 2 d . . .
C4 C 0.4687(3) 0.1801(3) 0.9447(3) 0.0427(8) Uani 1 2 d . . .
C5 C 0.5904(4) 0.1815(4) 0.9538(3) 0.0584(11) Uani 1 2 d . . .
H5 H 0.6025 0.1982 1.0166 0.070 Uiso 1 2 calc R . .
C6 C 0.6946(4) 0.1579(4) 0.8695(3) 0.0640(12) Uani 1 2 d . . .
H6 H 0.7764 0.1601 0.8756 0.077 Uiso 1 2 calc R . .
C7 C 0.6784(3) 0.1315(4) 0.7774(3) 0.0481(9) Uani 1 2 d . . .
H7 H 0.7495 0.1125 0.7225 0.058 Uiso 1 2 calc R . .
C8 C 0.2402(4) 0.2570(4) 0.8451(4) 0.0764(14) Uani 1 2 d . . .
H8A H 0.2145 0.2781 0.9160 0.092 Uiso 1 2 calc R . .
H8B H 0.1669 0.2434 0.8250 0.092 Uiso 1 2 calc R . .
H8C H 0.2771 0.3240 0.7968 0.092 Uiso 1 2 calc R . .
C9 C 0.3740(5) 0.2010(5) 1.1263(3) 0.0803(14) Uani 1 2 d . . .
H9A H 0.4336 0.1299 1.1451 0.096 Uiso 1 2 calc R . .
H9B H 0.2925 0.1986 1.1764 0.096 Uiso 1 2 calc R . .
H9C H 0.4051 0.2760 1.1273 0.096 Uiso 1 2 calc R . .
C10 C 0.5639(3) 0.1749(3) 0.3336(2) 0.0302(7) Uani 1 2 d . . .
C11 C 0.6708(3) 0.2029(3) 0.2387(2) 0.0299(6) Uani 1 2 d . . .
C12 C 0.6863(3) 0.3246(3) 0.1934(2) 0.0346(7) Uani 1 2 d . . .
C13 C 0.7831(3) 0.3457(3) 0.1008(3) 0.0444(8) Uani 1 2 d . . .
C14 C 0.8611(3) 0.2464(4) 0.0552(3) 0.0516(9) Uani 1 2 d . . .
H14 H 0.9251 0.2606 -0.0063 0.062 Uiso 1 2 calc R . .
C15 C 0.8444(3) 0.1257(3) 0.1008(3) 0.0494(9) Uani 1 2 d . . .
H15 H 0.8971 0.0589 0.0697 0.059 Uiso 1 2 calc R . .
C16 C 0.7504(3) 0.1041(3) 0.1919(2) 0.0390(7) Uani 1 2 d . . .
H16 H 0.7401 0.0226 0.2223 0.047 Uiso 1 2 calc R . .
C17 C 0.5156(4) 0.4935(4) 0.1967(3) 0.0685(12) Uani 1 2 d . . .
H17A H 0.5494 0.5205 0.1226 0.082 Uiso 1 2 calc R . .
H17B H 0.4775 0.5649 0.2325 0.082 Uiso 1 2 calc R . .
H17C H 0.4521 0.4418 0.2044 0.082 Uiso 1 2 calc R . .
C18 C 0.8503(6) 0.4995(5) -0.0462(3) 0.0959(18) Uani 1 2 d . . .
H18A H 0.9383 0.4612 -0.0624 0.115 Uiso 1 2 calc R . .
H18B H 0.8452 0.5885 -0.0631 0.115 Uiso 1 2 calc R . .
H18C H 0.8051 0.4704 -0.0875 0.115 Uiso 1 2 calc R . .
C19 C 0.3401(3) 0.4288(3) 0.5499(3) 0.0407(8) Uani 1 2 d . . .
H19 H 0.3915 0.3835 0.5939 0.049 Uiso 1 2 calc R . .
C20 C 0.3288(3) 0.5589(3) 0.5345(3) 0.0473(9) Uani 1 2 d . . .
H20 H 0.3725 0.5985 0.5666 0.057 Uiso 1 2 calc R . .
C21 C 0.2526(3) 0.6262(3) 0.4714(3) 0.0472(9) Uani 1 2 d . . .
H21 H 0.2436 0.7129 0.4600 0.057 Uiso 1 2 calc R . .
C22 C 0.1879(3) 0.5649(3) 0.4239(2) 0.0371(7) Uani 1 2 d . . .
C23 C 0.1021(3) 0.6298(3) 0.3601(3) 0.0467(9) Uani 1 2 d . . .
H23 H 0.0908 0.7165 0.3473 0.056 Uiso 1 2 calc R . .
C24 C 0.0379(3) 0.5692(3) 0.3186(3) 0.0445(8) Uani 1 2 d . . .
H24 H -0.0184 0.6144 0.2789 0.053 Uiso 1 2 calc R . .
C25 C 0.0540(3) 0.4360(3) 0.3342(2) 0.0355(7) Uani 1 2 d . . .
C26 C -0.0123(3) 0.3682(3) 0.2925(3) 0.0442(8) Uani 1 2 d . . .
H26 H -0.0700 0.4098 0.2528 0.053 Uiso 1 2 calc R . .
C27 C 0.0085(3) 0.2420(3) 0.3106(3) 0.0457(8) Uani 1 2 d . . .
H27 H -0.0351 0.1962 0.2837 0.055 Uiso 1 2 calc R . .
C28 C 0.0955(3) 0.1814(3) 0.3698(3) 0.0413(8) Uani 1 2 d . . .
H28 H 0.1090 0.0947 0.3810 0.050 Uiso 1 2 calc R . .
C29 C 0.1399(3) 0.3672(3) 0.3944(2) 0.0307(7) Uani 1 2 d . . .
C30 C 0.2063(3) 0.4331(3) 0.4422(2) 0.0307(7) Uani 1 2 d . . .

loop_
_atom_site_aniso_label
_atom_site_aniso_U_11
_atom_site_aniso_U_22
_atom_site_aniso_U_33
_atom_site_aniso_U_23
_atom_site_aniso_U_13
_atom_site_aniso_U_12
Nd 0.02344(9) 0.02786(9) 0.02279(9) -0.00087(6) -0.00584(6) -0.00169(6)
O1 0.0414(13) 0.0386(12) 0.0390(12) -0.0107(10) -0.0213(10) 0.0062(10)
O2 0.0347(12) 0.0433(13) 0.0370(12) -0.0142(10) -0.0128(10) 0.0050(10)
O3 0.0354(13) 0.0651(16) 0.0520(15) -0.0250(13) -0.0103(11) -0.0065(12)
O4 0.0614(17) 0.098(2) 0.0354(14) -0.0237(14) -0.0072(13) -0.0050(16)
O5 0.0350(12) 0.0359(12) 0.0302(11) 0.0059(9) -0.0095(9) -0.0061(9)
O6 0.0355(13) 0.0399(13) 0.0389(13) 0.0093(10) 0.0017(10) 0.0033(10)
O7 0.0722(17) 0.0349(13) 0.0364(13) -0.0074(10) -0.0014(12) -0.0093(12)
O8 0.105(2) 0.0511(16) 0.0414(15) 0.0010(12) 0.0142(15) -0.0376(16)
O9 0.0414(13) 0.0416(13) 0.0464(14) -0.0050(11) -0.0077(11) -0.0109(11)
O10 0.0346(12) 0.0394(13) 0.0435(13) -0.0072(10) -0.0012(10) -0.0063(10)
O11 0.0312(14) 0.0591(17) 0.086(2) 0.0006(15) 0.0114(14) -0.0107(12)
N1 0.0299(13) 0.0333(14) 0.0307(13) -0.0036(11) -0.0053(11) -0.0036(11)
N2 0.0313(14) 0.0318(14) 0.0313(13) -0.0010(11) -0.0104(11) -0.0046(11)
N3 0.0253(14) 0.0355(15) 0.0478(17) 0.0071(13) -0.0062(13) -0.0011(12)
C1 0.0322(17) 0.0338(17) 0.0310(16) -0.0035(13) -0.0102(13) -0.0073(14)
C2 0.0336(17) 0.0324(16) 0.0295(16) -0.0050(13) -0.0118(13) -0.0032(13)
C3 0.0336(17) 0.0344(17) 0.0351(17) -0.0062(13) -0.0121(14) -0.0053(13)
C4 0.046(2) 0.049(2) 0.0323(17) -0.0086(15) -0.0092(15) -0.0053(16)
C5 0.058(2) 0.086(3) 0.044(2) -0.025(2) -0.0238(19) -0.007(2)
C6 0.041(2) 0.107(4) 0.057(2) -0.031(2) -0.0204(19) -0.011(2)
C7 0.0356(19) 0.072(3) 0.041(2) -0.0173(18) -0.0115(16) -0.0069(17)
C8 0.050(2) 0.100(4) 0.089(3) -0.048(3) -0.032(2) 0.019(2)
C9 0.103(4) 0.097(4) 0.034(2) -0.013(2) -0.007(2) -0.010(3)
C10 0.0363(17) 0.0291(16) 0.0259(15) -0.0021(12) -0.0081(13) -0.0070(13)
C11 0.0284(15) 0.0361(17) 0.0251(15) -0.0020(13) -0.0087(12) -0.0041(13)
C12 0.0415(18) 0.0359(17) 0.0256(15) -0.0055(13) -0.0032(14) -0.0100(14)
C13 0.054(2) 0.048(2) 0.0311(17) -0.0030(15) -0.0017(16) -0.0215(17)
C14 0.045(2) 0.068(3) 0.0354(19) -0.0080(18) 0.0076(16) -0.0167(19)
C15 0.042(2) 0.053(2) 0.045(2) -0.0138(17) -0.0012(16) 0.0043(17)
C16 0.0395(18) 0.0370(18) 0.0368(18) -0.0001(14) -0.0095(15) -0.0019(15)
C17 0.078(3) 0.042(2) 0.068(3) -0.002(2) -0.003(2) 0.005(2)
C18 0.138(5) 0.078(3) 0.048(3) 0.012(2) 0.017(3) -0.037(3)
C19 0.0413(19) 0.0418(19) 0.0407(18) -0.0070(15) -0.0119(15) -0.0067(15)
C20 0.053(2) 0.041(2) 0.052(2) -0.0133(17) -0.0141(18) -0.0105(17)
C21 0.056(2) 0.0300(18) 0.052(2) -0.0078(16) -0.0065(18) -0.0059(16)
C22 0.0374(18) 0.0324(17) 0.0340(17) -0.0047(14) 0.0004(14) -0.0007(14)
C23 0.049(2) 0.0312(18) 0.047(2) 0.0049(15) -0.0062(17) 0.0061(16)
C24 0.0416(19) 0.0399(19) 0.0437(19) 0.0059(15) -0.0137(16) 0.0068(16)
C25 0.0260(16) 0.0415(18) 0.0304(16) 0.0028(14) -0.0018(13) 0.0006(14)
C26 0.0353(18) 0.057(2) 0.0373(18) 0.0039(16) -0.0148(15) -0.0018(16)
C27 0.045(2) 0.056(2) 0.043(2) -0.0014(17) -0.0218(16) -0.0135(17)
C28 0.044(2) 0.0392(19) 0.0426(19) -0.0012(15) -0.0163(16) -0.0076(15)
C29 0.0231(15) 0.0332(17) 0.0289(15) -0.0014(13) -0.0010(12) 0.0017(12)
C30 0.0278(15) 0.0305(16) 0.0270(15) -0.0010(12) 0.0007(12) -0.0014(13)

loop_
_geom_bond_atom_site_label_1
_geom_bond_atom_site_label_2
_geom_bond_distance
_geom_bond_site_symmetry_2
_geom_bond_publ_flag
Nd O2 2.392(2) 2_656 yes
Nd O1 2.394(2) . yes
Nd O5 2.431(2) 2_656 yes
Nd O6 2.488(2) . yes
Nd O10 2.509(2) . yes
Nd O9 2.564(2) . yes
Nd N2 2.625(2) . yes
Nd O5 2.648(2) . yes
Nd N1 2.668(2) . yes
Nd C10 2.944(3) . no
Nd N3 2.956(3) . yes
Nd Nd 3.9606(7) 2_656 yes
O1 C1 1.262(3) . no
O2 C1 1.260(4) . no
O2 Nd 2.392(2) 2_656 no
O3 C3 1.371(4) . no
O3 C8 1.415(4) . no
O4 C4 1.364(4) . no
O4 C9 1.405(4) . no
O5 C10 1.274(3) . no
O5 Nd 2.431(2) 2_656 no
O6 C10 1.248(4) . no
O7 C12 1.370(4) . no
O7 C17 1.423(5) . no
O8 C13 1.367(4) . no
O8 C18 1.411(4) . no
O9 N3 1.257(3) . yes
O10 N3 1.276(3) . yes
O11 N3 1.223(3) . yes
N1 C19 1.327(4) . no
N1 C30 1.359(4) . no
N2 C28 1.330(4) . no
N2 C29 1.356(4) . no
C1 C2 1.502(4) . no
C2 C3 1.387(4) . no
C2 C7 1.393(4) . no
C3 C4 1.407(4) . no
C4 C5 1.378(5) . no
C5 C6 1.385(5) . no
C6 C7 1.365(5) . no
C10 C11 1.499(4) . no
C11 C16 1.385(4) . no
C11 C12 1.389(4) . no
C12 C13 1.401(4) . no
C13 C14 1.376(5) . no
C14 C15 1.382(5) . no
C15 C16 1.373(5) . no
C19 C20 1.398(5) . no
C20 C21 1.361(5) . no
C21 C22 1.396(5) . no
C22 C30 1.413(4) . no
C22 C23 1.433(5) . no
C23 C24 1.334(5) . no
C24 C25 1.428(4) . no
C25 C26 1.407(5) . no
C25 C29 1.416(4) . no
C26 C27 1.353(5) . no
C27 C28 1.390(4) . no
C29 C30 1.445(4) . no
